data_7027890
loop_
_publ_author_name
'Fleming, James S.'
'Psillakis, Elefteria'
'Couchman, Samantha M.'
'Jeffery, John C.'
'McCleverty, Jon A.'
'Ward, Michael D.'

_publ_section_title
;
 Complexes of the potentially hexadentate ligand
 bis{3-[6-(2,2&#x2032;-bipyridyl)]pyrazol-1-yl}hydroborate with
 representative s-, p-, d- and f-block metal ions: factors promoting
 formation of mononuclear or double-helical dinuclear complexes
;
_journal_issue 4
_journal_name_full 'Journal of the Chemical Society, Dalton Transactions'
_journal_page_first 537
_journal_paper_doi 10.1039/a707936b
_journal_year 1998
_chemical_formula_sum 'C31 H32 B Gd N11 O7.5'
_chemical_formula_weight 846.74
_chemical_name_systematic
; 
 ? 
;
_space_group_IT_number 2
_symmetry_cell_setting triclinic
_symmetry_space_group_name_Hall '-P 1'
_symmetry_space_group_name_H-M 'P -1'
_atom_sites_solution_hydrogens geom
_atom_sites_solution_primary direct
_atom_sites_solution_secondary difmap
_audit_creation_method SHELXL
_cell_angle_alpha 70.236(12)
_cell_angle_beta 71.349(7)
_cell_angle_gamma 79.566(8)
_cell_formula_units_Z 2
_cell_length_a 10.0077(12)
_cell_length_b 13.0213(13)
_cell_length_c 14.719(3)
_cell_measurement_reflns_used 228
_cell_measurement_temperature 173(2)
_cell_volume 1704.6(5)
_computing_cell_refinement 'SAINT (Siemens, 1995)'
_computing_data_collection 'SMART (Siemens, 1995)'
_computing_data_reduction 'SAINT (Siemens, 1995)'
_computing_molecular_graphics 'SHELXTL (Sheldrick, 1995)'
_computing_publication_material 'SHELXTL (Sheldrick, 1995)'
_computing_structure_refinement 'SHELXTL (Sheldrick, 1995)'
_computing_structure_solution 'SHELXTL (Sheldrick, 1995)'
_diffrn_ambient_temperature 173(2)
_diffrn_measurement_device 'Siemens SMART CCD Area Detector'
_diffrn_radiation_monochromator graphite
_diffrn_radiation_source 'fine-focus sealed tube'
_diffrn_radiation_type MoK\a
_diffrn_radiation_wavelength 0.71073
_diffrn_reflns_av_R_equivalents 0.0278
_diffrn_reflns_av_sigmaI/netI 0.0462
_diffrn_reflns_limit_h_max 12
_diffrn_reflns_limit_h_min -12
_diffrn_reflns_limit_k_max 16
_diffrn_reflns_limit_k_min -16
_diffrn_reflns_limit_l_max 19
_diffrn_reflns_limit_l_min -19
_diffrn_reflns_number 17644
_diffrn_reflns_theta_max 27.50
_diffrn_reflns_theta_min 1.53
_exptl_absorpt_coefficient_mu 2.011
_exptl_absorpt_correction_T_max 0.694165
_exptl_absorpt_correction_T_min 0.589354
_exptl_absorpt_correction_type 'SADABS (Sheldrick, 1996)'
_exptl_crystal_colour Clear/white
_exptl_crystal_density_diffrn 1.650
_exptl_crystal_description Cube
_exptl_crystal_F_000 848
_exptl_crystal_size_max 0.40
_exptl_crystal_size_mid 0.30
_exptl_crystal_size_min 0.30
_refine_diff_density_max 0.808
_refine_diff_density_min -0.617
_refine_diff_density_rms 0.104
_refine_ls_extinction_method none
_refine_ls_goodness_of_fit_all 1.015
_refine_ls_goodness_of_fit_obs 0.997
_refine_ls_matrix_type full
_refine_ls_number_parameters 480
_refine_ls_number_reflns 7705
_refine_ls_number_restraints 0
_refine_ls_restrained_S_all 1.015
_refine_ls_restrained_S_obs 0.997
_refine_ls_R_factor_all 0.0331
_refine_ls_R_factor_obs 0.0245
_refine_ls_shift/esd_max 0.096
_refine_ls_shift/esd_mean 0.003
_refine_ls_structure_factor_coef Fsqd
_refine_ls_weighting_details 'w=1/[\s^2^(Fo^2^)+(0.0299P)^2^+0.0000P] where P=(Fo^2^+2Fc^2^)/3'
_refine_ls_weighting_scheme calc
_refine_ls_wR_factor_all 0.0620
_refine_ls_wR_factor_obs 0.0563
_reflns_number_observed 6657
_reflns_number_total 7705
_reflns_observed_criterion >2sigma(I)
_cod_data_source_file b707936sup1.cif
_cod_data_source_block /tintin3/people/sam/gim/gim
_cod_depositor_comments
;
The following automatic conversions were performed:

'_symmetry_cell_setting' value 'Triclinic' changed to 'triclinic'
according to /home/saulius/struct/CIF-dictionaries/cif_core.dic
dictionary named 'cif_core.dic' version 2.4.2 from 2011-04-26.

Automatic conversion script
Id: cif_fix_values 1891 2012-01-12 08:04:46Z andrius 

The following automatic conversions were performed:

'_refine_ls_weighting_scheme' value 'calc
w=1/[\s^2^(Fo^2^)+(0.0299P)^2^+0.0000P] where P=(Fo^2^+2Fc^2^)/3' was
changed to 'calc'. New tag '_refine_ls_weighting_details' was
created. The value of the new tag was set to
'w=1/[\s^2^(Fo^2^)+(0.0299P)^2^+0.0000P] where P=(Fo^2^+2Fc^2^)/3'.

Automatic conversion script
Id: cif_fix_values 3143 2015-03-26 13:38:13Z robertas 
;
_cod_original_cell_volume 1704.6(4)
_cod_original_formula_sum 'C31 H32 B Gd N11 O7.50'
_cod_database_code 7027890

loop_
_symmetry_equiv_pos_as_xyz
'x, y, z'
'-x, -y, -z'

loop_
_atom_site_aniso_label
_atom_site_aniso_U_11
_atom_site_aniso_U_22
_atom_site_aniso_U_33
_atom_site_aniso_U_23
_atom_site_aniso_U_13
_atom_site_aniso_U_12
Gd1 0.01443(7) 0.01852(8) 0.02196(8) -0.00427(5) -0.00515(5) -0.00270(5)
B1 0.038(2) 0.026(2) 0.047(2) -0.016(2) -0.014(2) 0.003(2)
N11 0.0186(11) 0.0248(13) 0.0234(13) -0.0046(11) -0.0059(10) -0.0033(9)
C12 0.0178(13) 0.026(2) 0.0178(14) -0.0068(12) -0.0024(11) -0.0039(11)
C13 0.0241(15) 0.029(2) 0.028(2) -0.0046(14) -0.0053(12) -0.0092(12)
C14 0.036(2) 0.023(2) 0.033(2) -0.0011(14) -0.0101(14) -0.0066(13)
C15 0.028(2) 0.028(2) 0.036(2) -0.0046(15) -0.0145(14) 0.0015(13)
C16 0.0193(14) 0.028(2) 0.029(2) -0.0055(13) -0.0078(12) -0.0014(12)
N21 0.0170(11) 0.0256(14) 0.0221(13) -0.0057(11) -0.0049(9) -0.0015(9)
C22 0.0171(13) 0.029(2) 0.0193(14) -0.0071(13) -0.0013(11) -0.0055(11)
C23 0.0202(14) 0.035(2) 0.031(2) -0.0074(14) -0.0041(12) -0.0066(12)
C24 0.0168(14) 0.047(2) 0.035(2) -0.012(2) -0.0056(13) -0.0077(13)
C25 0.0157(14) 0.041(2) 0.031(2) -0.0105(15) -0.0074(12) 0.0022(12)
C26 0.0188(14) 0.033(2) 0.0217(15) -0.0075(13) -0.0071(11) -0.0002(12)
N31 0.0282(13) 0.0222(14) 0.037(2) -0.0089(12) -0.0117(11) 0.0039(10)
N32 0.0228(12) 0.0232(14) 0.0314(14) -0.0079(11) -0.0081(10) 0.0011(10)
C33 0.0192(14) 0.031(2) 0.027(2) -0.0091(14) -0.0064(12) 0.0030(12)
C34 0.025(2) 0.040(2) 0.046(2) -0.014(2) -0.0164(15) 0.0084(14)
C35 0.037(2) 0.026(2) 0.046(2) -0.008(2) -0.020(2) 0.0094(14)
N41 0.0330(14) 0.0190(13) 0.0334(15) -0.0069(11) -0.0132(11) -0.0039(10)
N42 0.0244(12) 0.0186(13) 0.0283(13) -0.0066(11) -0.0084(10) -0.0039(9)
C43 0.0250(15) 0.026(2) 0.025(2) -0.0061(13) -0.0087(12) -0.0081(12)
C44 0.031(2) 0.030(2) 0.034(2) -0.0050(14) -0.0108(13) -0.0146(13)
C45 0.044(2) 0.023(2) 0.039(2) -0.0065(15) -0.018(2) -0.0136(14)
N51 0.0191(11) 0.0238(13) 0.0207(12) -0.0065(10) -0.0057(9) -0.0043(9)
C52 0.0196(14) 0.028(2) 0.023(2) -0.0081(13) -0.0035(11) -0.0031(12)
C53 0.021(2) 0.043(2) 0.046(2) -0.022(2) -0.0044(14) -0.0015(14)
C54 0.018(2) 0.058(2) 0.051(2) -0.030(2) -0.0017(14) -0.0073(15)
C55 0.024(2) 0.041(2) 0.034(2) -0.014(2) -0.0034(13) -0.0128(14)
C56 0.0225(14) 0.028(2) 0.0191(14) -0.0054(12) -0.0055(11) -0.0080(12)
N61 0.0219(12) 0.0242(13) 0.0251(13) -0.0052(11) -0.0056(10) -0.0059(10)
C62 0.0255(15) 0.025(2) 0.0217(15) -0.0079(13) -0.0023(12) -0.0031(12)
C63 0.030(2) 0.031(2) 0.039(2) -0.015(2) 0.0004(14) -0.0018(13)
C64 0.046(2) 0.029(2) 0.047(2) -0.021(2) 0.001(2) -0.004(2)
C65 0.042(2) 0.033(2) 0.035(2) -0.016(2) 0.0006(15) -0.0175(15)
C66 0.029(2) 0.031(2) 0.027(2) -0.0079(14) -0.0037(13) -0.0114(13)
N1 0.0265(13) 0.034(2) 0.0255(14) -0.0045(12) -0.0093(11) -0.0124(11)
O1 0.0173(10) 0.0337(12) 0.0282(12) -0.0069(10) -0.0056(8) -0.0042(8)
O2 0.0443(14) 0.080(2) 0.0301(13) -0.0133(13) -0.0161(11) -0.0202(13)
O3 0.0208(10) 0.0363(13) 0.0290(12) -0.0107(10) -0.0057(9) -0.0008(9)
N4 0.0206(12) 0.0239(14) 0.0266(14) -0.0085(11) -0.0076(10) 0.0016(10)
O4 0.0277(11) 0.0269(12) 0.0292(12) -0.0053(9) -0.0088(9) -0.0089(9)
O5 0.0397(13) 0.0454(15) 0.0280(12) -0.0078(11) -0.0190(10) 0.0028(10)
O6 0.0230(10) 0.0329(12) 0.0279(12) -0.0028(10) -0.0067(9) -0.0089(9)
C5 0.046(3) 0.165(6) 0.073(4) -0.044(4) -0.014(2) -0.004(3)
C6 0.068(3) 0.090(4) 0.069(3) -0.023(3) -0.007(3) -0.002(3)
N7 0.038(2) 0.076(3) 0.050(2) -0.025(2) -0.002(2) -0.002(2)
C8 0.053(3) 0.077(3) 0.056(3) -0.036(3) -0.005(2) -0.001(2)
O9 0.093(3) 0.077(2) 0.065(2) -0.019(2) -0.003(2) -0.009(2)
C1 0.093(4) 0.139(6) 0.079(4) -0.041(4) -0.031(3) 0.006(4)
O 0.269(16) 0.065(7) 0.107(7) -0.044(6) -0.102(8) 0.048(7)
C2 0.159(14) 0.047(8) 0.219(22) -0.045(14) -0.134(16) 0.000(9)
C2' 0.124(10) 0.055(7) 0.165(14) -0.039(9) -0.096(11) 0.012(7)

loop_
_atom_site_label
_atom_site_type_symbol
_atom_site_fract_x
_atom_site_fract_y
_atom_site_fract_z
_atom_site_U_iso_or_equiv
_atom_site_thermal_displace_type
_atom_site_occupancy
_atom_site_calc_flag
_atom_site_refinement_flags
Gd1 Gd 0.211121(13) 0.306480(11) 0.278429(11) 0.01858(5) Uani 1 d .
B1 B 0.2854(4) -0.0090(3) 0.2830(3) 0.0358(9) Uani 1 d .
H1A H 0.3008(4) -0.0895(3) 0.3100(3) 0.043 Uiso 1 calc R
H1B H 0.2965(4) 0.0097(3) 0.2101(3) 0.043 Uiso 1 calc R
N11 N 0.2475(2) 0.5062(2) 0.1469(2) 0.0228(5) Uani 1 d .
C12 C 0.3758(3) 0.5468(2) 0.1118(2) 0.0207(6) Uani 1 d .
C13 C 0.3951(3) 0.6542(2) 0.0516(2) 0.0276(7) Uani 1 d .
H13A H 0.4867(3) 0.6803(2) 0.0262(2) 0.033 Uiso 1 calc R
C14 C 0.2802(3) 0.7228(3) 0.0290(2) 0.0317(7) Uani 1 d .
H14A H 0.2913(3) 0.7969(3) -0.0110(2) 0.038 Uiso 1 calc R
C15 C 0.1491(3) 0.6821(3) 0.0654(2) 0.0312(7) Uani 1 d .
H15A H 0.0681(3) 0.7276(3) 0.0512(2) 0.037 Uiso 1 calc R
C16 C 0.1380(3) 0.5745(2) 0.1226(2) 0.0260(7) Uani 1 d .
H16A H 0.0476(3) 0.5468(2) 0.1464(2) 0.031 Uiso 1 calc R
N21 N 0.4650(2) 0.3652(2) 0.1900(2) 0.0221(5) Uani 1 d .
C22 C 0.4950(3) 0.4692(2) 0.1407(2) 0.0225(6) Uani 1 d .
C23 C 0.6296(3) 0.5036(3) 0.1176(2) 0.0298(7) Uani 1 d .
H23A H 0.6475(3) 0.5783(3) 0.0842(2) 0.036 Uiso 1 calc R
C24 C 0.7362(3) 0.4265(3) 0.1443(2) 0.0326(7) Uani 1 d .
H24A H 0.8284(3) 0.4480(3) 0.1299(2) 0.039 Uiso 1 calc R
C25 C 0.7082(3) 0.3187(3) 0.1917(2) 0.0294(7) Uani 1 d .
H25A H 0.7810(3) 0.2648(3) 0.2092(2) 0.035 Uiso 1 calc R
C26 C 0.5709(3) 0.2896(3) 0.2138(2) 0.0247(6) Uani 1 d .
N31 N 0.3973(3) 0.0463(2) 0.2995(2) 0.0293(6) Uani 1 d .
N32 N 0.4026(2) 0.1567(2) 0.2646(2) 0.0262(5) Uani 1 d .
C33 C 0.5330(3) 0.1766(3) 0.2581(2) 0.0265(7) Uani 1 d .
C34 C 0.6124(3) 0.0785(3) 0.2902(3) 0.0368(8) Uani 1 d .
H34A H 0.7073(3) 0.0691(3) 0.2936(3) 0.044 Uiso 1 calc R
C35 C 0.5223(3) -0.0014(3) 0.3159(3) 0.0365(8) Uani 1 d .
H35A H 0.5446(3) -0.0779(3) 0.3411(3) 0.044 Uiso 1 calc R
N41 N 0.1330(3) 0.0300(2) 0.3365(2) 0.0275(6) Uani 1 d .
N42 N 0.0864(2) 0.1367(2) 0.3298(2) 0.0233(5) Uani 1 d .
C43 C -0.0535(3) 0.1361(2) 0.3781(2) 0.0242(6) Uani 1 d .
C44 C -0.0971(3) 0.0305(3) 0.4136(2) 0.0307(7) Uani 1 d .
H44A H -0.1898(3) 0.0081(3) 0.4487(2) 0.037 Uiso 1 calc R
C45 C 0.0241(3) -0.0338(3) 0.3864(2) 0.0331(7) Uani 1 d .
H45A H 0.0303(3) -0.1111(3) 0.4004(2) 0.040 Uiso 1 calc R
N51 N -0.0558(2) 0.3211(2) 0.3728(2) 0.0209(5) Uani 1 d .
C52 C -0.1233(3) 0.4147(2) 0.3896(2) 0.0241(6) Uani 1 d .
C53 C -0.2699(3) 0.4283(3) 0.4256(3) 0.0360(8) Uani 1 d .
H53A H -0.3157(3) 0.4960(3) 0.4348(3) 0.043 Uiso 1 calc R
C54 C -0.3476(3) 0.3406(3) 0.4477(3) 0.0402(9) Uani 1 d .
H54A H -0.4478(3) 0.3477(3) 0.4725(3) 0.048 Uiso 1 calc R
C55 C -0.2795(3) 0.2440(3) 0.4336(2) 0.0321(7) Uani 1 d .
H55A H -0.3315(3) 0.1827(3) 0.4504(2) 0.039 Uiso 1 calc R
C56 C -0.1329(3) 0.2364(2) 0.3944(2) 0.0229(6) Uani 1 d .
N61 N 0.1091(2) 0.4692(2) 0.3567(2) 0.0240(5) Uani 1 d .
C62 C -0.0311(3) 0.5008(2) 0.3741(2) 0.0247(6) Uani 1 d .
C63 C -0.0850(3) 0.6040(3) 0.3793(2) 0.0346(8) Uani 1 d .
H63A H -0.1836(3) 0.6242(3) 0.3895(2) 0.042 Uiso 1 calc R
C64 C 0.0050(4) 0.6786(3) 0.3695(3) 0.0418(9) Uani 1 d .
H64A H -0.0305(4) 0.7508(3) 0.3715(3) 0.050 Uiso 1 calc R
C65 C 0.1467(3) 0.6462(3) 0.3569(2) 0.0360(8) Uani 1 d .
H65A H 0.2104(3) 0.6945(3) 0.3528(2) 0.043 Uiso 1 calc R
C66 C 0.1945(3) 0.5413(3) 0.3504(2) 0.0288(7) Uani 1 d .
H66A H 0.2926(3) 0.5195(3) 0.3410(2) 0.035 Uiso 1 calc R
N1 N 0.1417(3) 0.3224(2) 0.0948(2) 0.0279(6) Uani 1 d .
O1 O 0.0504(2) 0.3465(2) 0.1690(2) 0.0269(5) Uani 1 d .
O2 O 0.1124(2) 0.3343(2) 0.0170(2) 0.0490(7) Uani 1 d .
O3 O 0.2637(2) 0.2868(2) 0.1056(2) 0.0290(5) Uani 1 d .
N4 N 0.2899(2) 0.2442(2) 0.4696(2) 0.0237(5) Uani 1 d .
O4 O 0.1886(2) 0.2066(2) 0.4590(2) 0.0276(5) Uani 1 d .
O5 O 0.3203(2) 0.2129(2) 0.5496(2) 0.0370(5) Uani 1 d .
O6 O 0.3562(2) 0.3151(2) 0.3938(2) 0.0288(5) Uani 1 d .
C5 C 0.2610(5) 0.2427(5) -0.1887(4) 0.093(2) Uani 1 d .
H5A H 0.2462(19) 0.3222(6) -0.2178(29) 0.140 Uiso 1 calc R
H5B H 0.1869(6) 0.2183(31) -0.1255(6) 0.140 Uiso 1 calc R
H5C H 0.2571(16) 0.2061(27) -0.2359(25) 0.140 Uiso 1 calc R
C6 C 0.4145(5) 0.1242(4) -0.0850(4) 0.0796(15) Uani 1 d .
H6A H 0.4011(36) 0.0568(5) -0.0954(12) 0.119 Uiso 1 calc R
H6B H 0.3442(25) 0.1335(14) -0.0237(5) 0.119 Uiso 1 calc R
H6C H 0.5098(14) 0.1197(17) -0.0781(16) 0.119 Uiso 1 calc R
N7 N 0.3974(3) 0.2159(3) -0.1693(3) 0.0561(9) Uani 1 d .
C8 C 0.5046(5) 0.2726(4) -0.2316(4) 0.0611(12) Uani 1 d .
H8A H 0.5934(5) 0.2520(4) -0.2172(4) 0.073 Uiso 1 calc R
O9 O 0.4991(4) 0.3501(3) -0.3069(3) 0.0837(10) Uani 1 d .
C1 C 0.0020(6) 1.0600(6) 0.1258(5) 0.102(2) Uani 1 d .
O O 0.0481(17) 0.9589(10) 0.0152(8) 0.138(5) Uani 0.50 d P
C2 C 0.0152(20) 1.0194(14) 0.0445(16) 0.121(7) Uani 0.50 d P
C2' C 0.0445(14) 0.9639(10) 0.1171(12) 0.102(5) Uani 0.50 d P

loop_
_atom_type_symbol
_atom_type_description
_atom_type_scat_dispersion_real
_atom_type_scat_dispersion_imag
_atom_type_scat_source
C C 0.0033 0.0016 'International Tables Vol C Tables 4.2.6.8 and 6.1.1.4'
H H 0.0000 0.0000 'International Tables Vol C Tables 4.2.6.8 and 6.1.1.4'
B B 0.0013 0.0007 'International Tables Vol C Tables 4.2.6.8 and 6.1.1.4'
N N 0.0061 0.0033 'International Tables Vol C Tables 4.2.6.8 and 6.1.1.4'
O O 0.0106 0.0060 'International Tables Vol C Tables 4.2.6.8 and 6.1.1.4'
Gd Gd -0.1653 3.9035 'International Tables Vol C Tables 4.2.6.8 and 6.1.1.4'

loop_
_geom_angle_atom_site_label_1
_geom_angle_atom_site_label_2
_geom_angle_atom_site_label_3
_geom_angle
_geom_angle_site_symmetry_1
_geom_angle_site_symmetry_3
N32 Gd1 O4 79.10(7) . .
N32 Gd1 O1 117.59(7) . .
O4 Gd1 O1 133.94(6) . .
N32 Gd1 N42 74.76(8) . .
O4 Gd1 N42 70.16(7) . .
O1 Gd1 N42 73.73(7) . .
N32 Gd1 O3 72.78(7) . .
O4 Gd1 O3 145.09(7) . .
O1 Gd1 O3 50.90(6) . .
N42 Gd1 O3 82.65(7) . .
N32 Gd1 N21 63.58(8) . .
O4 Gd1 N21 109.52(7) . .
O1 Gd1 N21 116.35(7) . .
N42 Gd1 N21 137.09(8) . .
O3 Gd1 N21 75.93(7) . .
N32 Gd1 N51 136.37(8) . .
O4 Gd1 N51 73.25(7) . .
O1 Gd1 N51 65.82(7) . .
N42 Gd1 N51 64.46(7) . .
O3 Gd1 N51 114.65(7) . .
N21 Gd1 N51 158.39(8) . .
N32 Gd1 O6 76.04(7) . .
O4 Gd1 O6 50.02(6) . .
O1 Gd1 O6 165.47(7) . .
N42 Gd1 O6 116.88(7) . .
O3 Gd1 O6 136.80(6) . .
N21 Gd1 O6 63.62(7) . .
N51 Gd1 O6 108.54(7) . .
N32 Gd1 N61 144.74(8) . .
O4 Gd1 N61 80.03(7) . .
O1 Gd1 N61 97.31(7) . .
N42 Gd1 N61 123.30(7) . .
O3 Gd1 N61 134.44(7) . .
N21 Gd1 N61 97.72(7) . .
N51 Gd1 N61 61.17(7) . .
O6 Gd1 N61 68.76(7) . .
N32 Gd1 N11 119.99(7) . .
O4 Gd1 N11 141.00(7) . .
O1 Gd1 N11 70.58(7) . .
N42 Gd1 N11 144.19(7) . .
O3 Gd1 N11 72.78(7) . .
N21 Gd1 N11 61.28(7) . .
N51 Gd1 N11 102.51(7) . .
O6 Gd1 N11 98.77(7) . .
N61 Gd1 N11 65.19(7) . .
N32 Gd1 N1 95.59(8) . .
O4 Gd1 N1 147.61(7) . .
O1 Gd1 N1 25.49(6) . .
N42 Gd1 N1 77.60(7) . .
O3 Gd1 N1 25.43(6) . .
N21 Gd1 N1 95.97(7) . .
N51 Gd1 N1 90.45(7) . .
O6 Gd1 N1 159.59(6) . .
N61 Gd1 N1 116.85(7) . .
N11 Gd1 N1 68.97(7) . .
N32 Gd1 N4 75.67(7) . .
O4 Gd1 N4 25.02(6) . .
O1 Gd1 N4 156.83(6) . .
N42 Gd1 N4 93.36(7) . .
O3 Gd1 N4 148.13(6) . .
N21 Gd1 N4 86.28(7) . .
N51 Gd1 N4 91.37(7) . .
O6 Gd1 N4 25.01(6) . .
N61 Gd1 N4 73.40(7) . .
N11 Gd1 N4 121.16(7) . .
N1 Gd1 N4 168.93(7) . .
N31 B1 N41 110.6(3) . .
C16 N11 C12 117.4(2) . .
C16 N11 Gd1 121.8(2) . .
C12 N11 Gd1 120.3(2) . .
N11 C12 C13 121.8(2) . .
N11 C12 C22 116.2(2) . .
C13 C12 C22 122.1(2) . .
C14 C13 C12 119.5(3) . .
C13 C14 C15 118.9(3) . .
C16 C15 C14 118.6(3) . .
N11 C16 C15 123.8(3) . .
C22 N21 C26 118.7(2) . .
C22 N21 Gd1 123.6(2) . .
C26 N21 Gd1 116.2(2) . .
N21 C22 C23 122.4(3) . .
N21 C22 C12 115.9(2) . .
C23 C22 C12 121.7(3) . .
C24 C23 C22 118.6(3) . .
C25 C24 C23 119.7(3) . .
C24 C25 C26 119.0(3) . .
N21 C26 C25 121.6(3) . .
N21 C26 C33 115.3(2) . .
C25 C26 C33 123.0(3) . .
C35 N31 N32 109.4(2) . .
C35 N31 B1 126.3(3) . .
N32 N31 B1 120.8(2) . .
C33 N32 N31 106.7(2) . .
C33 N32 Gd1 117.5(2) . .
N31 N32 Gd1 130.6(2) . .
N32 C33 C34 110.3(3) . .
N32 C33 C26 117.9(2) . .
C34 C33 C26 131.7(3) . .
C35 C34 C33 104.5(3) . .
N31 C35 C34 109.1(3) . .
C45 N41 N42 109.9(2) . .
C45 N41 B1 125.5(3) . .
N42 N41 B1 124.3(2) . .
C43 N42 N41 105.4(2) . .
C43 N42 Gd1 120.3(2) . .
N41 N42 Gd1 133.1(2) . .
N42 C43 C44 111.1(3) . .
N42 C43 C56 119.5(3) . .
C44 C43 C56 129.2(3) . .
C45 C44 C43 104.4(3) . .
N41 C45 C44 109.1(3) . .
C52 N51 C56 118.6(2) . .
C52 N51 Gd1 122.0(2) . .
C56 N51 Gd1 118.8(2) . .
N51 C52 C53 122.2(3) . .
N51 C52 C62 115.9(2) . .
C53 C52 C62 121.8(3) . .
C54 C53 C52 118.5(3) . .
C55 C54 C53 119.7(3) . .
C54 C55 C56 119.1(3) . .
N51 C56 C55 121.8(3) . .
N51 C56 C43 116.1(2) . .
C55 C56 C43 122.1(3) . .
C66 N61 C62 117.2(3) . .
C66 N61 Gd1 120.7(2) . .
C62 N61 Gd1 118.8(2) . .
N61 C62 C63 122.3(3) . .
N61 C62 C52 115.4(3) . .
C63 C62 C52 122.3(3) . .
C62 C63 C64 119.7(3) . .
C65 C64 C63 118.8(3) . .
C64 C65 C66 118.6(3) . .
N61 C66 C65 123.3(3) . .
O2 N1 O3 122.2(3) . .
O2 N1 O1 121.3(2) . .
O3 N1 O1 116.5(2) . .
O2 N1 Gd1 177.0(2) . .
O3 N1 Gd1 58.71(13) . .
O1 N1 Gd1 57.80(13) . .
N1 O1 Gd1 96.72(15) . .
N1 O3 Gd1 95.9(2) . .
O5 N4 O6 122.2(2) . .
O5 N4 O4 121.4(2) . .
O6 N4 O4 116.4(2) . .
O5 N4 Gd1 176.5(2) . .
O6 N4 Gd1 60.77(13) . .
O4 N4 Gd1 55.67(13) . .
N4 O4 Gd1 99.30(15) . .
N4 O6 Gd1 94.21(15) . .
C8 N7 C6 121.6(4) . .
C8 N7 C5 119.5(4) . .
C6 N7 C5 118.8(4) . .
O9 C8 N7 125.4(5) . .
C2' C1 C2 50.5(10) . .
C2 O C2 102.3(17) . 2_575
C2 O O 57.5(11) . 2_575
C2 O O 44.7(9) 2_575 2_575
C2 O C2' 50.3(15) . .
C2 O C2' 145.2(16) 2_575 .
O O C2' 104.4(13) 2_575 .
O C2 O 77.7(17) . 2_575
O C2 C2' 89.4(19) . .
O C2 C2' 152.7(18) 2_575 .
O C2 C1 147.5(22) . .
O C2 C1 132.8(19) 2_575 .
C2' C2 C1 58.4(11) . .
O C2 C2 43.0(11) . 2_575
O C2 C2 34.7(8) 2_575 2_575
C2' C2 C2 127.9(20) . 2_575
C1 C2 C2 164.9(21) . 2_575
C2 C2' C1 71.1(12) . .
C2 C2' O 40.4(10) . .
C1 C2' O 111.4(12) . .

loop_
_geom_bond_atom_site_label_1
_geom_bond_atom_site_label_2
_geom_bond_distance
_geom_bond_site_symmetry_2
Gd1 N32 2.487(2) .
Gd1 O4 2.488(2) .
Gd1 O1 2.498(2) .
Gd1 N42 2.506(2) .
Gd1 O3 2.519(2) .
Gd1 N21 2.579(2) .
Gd1 N51 2.593(2) .
Gd1 O6 2.602(2) .
Gd1 N61 2.641(2) .
Gd1 N11 2.671(2) .
Gd1 N1 2.932(3) .
Gd1 N4 2.973(2) .
B1 N31 1.554(4) .
B1 N41 1.558(4) .
N11 C16 1.342(3) .
N11 C12 1.353(3) .
C12 C13 1.390(4) .
C12 C22 1.491(4) .
C13 C14 1.379(4) .
C14 C15 1.378(4) .
C15 C16 1.372(4) .
N21 C22 1.340(4) .
N21 C26 1.357(3) .
C22 C23 1.397(4) .
C23 C24 1.383(4) .
C24 C25 1.375(4) .
C25 C26 1.399(4) .
C26 C33 1.458(4) .
N31 C35 1.349(4) .
N31 N32 1.357(3) .
N32 C33 1.344(3) .
C33 C34 1.397(4) .
C34 C35 1.376(5) .
N41 C45 1.350(4) .
N41 N42 1.364(3) .
N42 C43 1.352(3) .
C43 C44 1.392(4) .
C43 C56 1.453(4) .
C44 C45 1.371(4) .
N51 C52 1.342(4) .
N51 C56 1.352(3) .
C52 C53 1.391(4) .
C52 C62 1.492(4) .
C53 C54 1.387(5) .
C54 C55 1.365(5) .
C55 C56 1.393(4) .
N61 C66 1.342(4) .
N61 C62 1.355(3) .
C62 C63 1.373(4) .
C63 C64 1.383(5) .
C64 C65 1.375(5) .
C65 C66 1.387(4) .
N1 O2 1.225(3) .
N1 O3 1.266(3) .
N1 O1 1.271(3) .
N4 O5 1.228(3) .
N4 O6 1.260(3) .
N4 O4 1.274(3) .
C5 N7 1.441(5) .
C6 N7 1.433(6) .
N7 C8 1.318(5) .
C8 O9 1.229(5) .
C1 C2' 1.282(13) .
C1 C2 1.42(2) .
O C2 0.980(15) .
O C2 1.174(14) 2_575
O O 1.36(2) 2_575
O C2' 1.51(2) .
C2 O 1.174(14) 2_575
C2 C2' 1.16(2) .
C2 C2 1.68(3) 2_575
